data_1577076
loop_
_publ_author_name
'Chung, Duy T. M.'
'Nguyen, Khiem Chau'
'Liu, Yizhou'
'Lindsey, Jonathan S.'

_publ_section_title
;
 Synthesis of bacteriochlorophyll <i>a</i>.
;
_journal_issue 15
_journal_name_full 'Chemical science'
_journal_page_first 7454
_journal_page_last 7465
_journal_paper_doi 10.1039/d5sc10233b
_journal_volume 17
_journal_year 2026
_chemical_absolute_configuration syn
_chemical_formula_moiety 'C14 H15 Br2 N O'
_chemical_formula_sum 'C14 H15 Br2 N O'
_chemical_formula_weight 373.09
_space_group_crystal_system monoclinic
_space_group_IT_number 4
_space_group_name_Hall 'P 2yb'
_space_group_name_H-M_alt 'P 1 21 1'
_atom_sites_solution_hydrogens mixed
_atom_sites_solution_primary dual
_audit_creation_date 2024-05-31
_audit_creation_method
;
Olex2 1.5
(compiled 2024.02.16 svn.r378c4104 for OlexSys, GUI svn.r6928)
;
_audit_update_record
;
2025-12-28 deposited with the CCDC.	2026-03-26 downloaded from the CCDC.
;
_cell_angle_alpha 90
_cell_angle_beta 93.040(5)
_cell_angle_gamma 90
_cell_formula_units_Z 2
_cell_length_a 4.9130(6)
_cell_length_b 11.0001(14)
_cell_length_c 13.3169(17)
_cell_measurement_reflns_used 7465
_cell_measurement_temperature 100(2)
_cell_measurement_theta_max 68.16
_cell_measurement_theta_min 3.32
_cell_volume 718.68(16)
_computing_cell_refinement 'SAINT V8.40B (?, 2016)'
_computing_data_reduction 'SAINT V8.40B (?, 2016)'
_computing_molecular_graphics 'Olex2 1.5 (Dolomanov et al., 2009)'
_computing_publication_material 'Olex2 1.5 (Dolomanov et al., 2009)'
_computing_structure_refinement 'XL  (Sheldrick, 2008)'
_computing_structure_solution 'SHELXT 2018/2 (Sheldrick, 2018)'
_diffrn_ambient_temperature 100.00
_diffrn_measured_fraction_theta_full 0.999
_diffrn_measured_fraction_theta_max 0.999
_diffrn_measurement_device_type 'Bruker D8 Venture'
_diffrn_measurement_method '\f and \w scans'
_diffrn_radiation_type CuK\a
_diffrn_radiation_wavelength 1.54178
_diffrn_reflns_av_R_equivalents 0.0513
_diffrn_reflns_av_unetI/netI 0.0462
_diffrn_reflns_Laue_measured_fraction_full 0.999
_diffrn_reflns_Laue_measured_fraction_max 0.999
_diffrn_reflns_limit_h_max 5
_diffrn_reflns_limit_h_min -5
_diffrn_reflns_limit_k_max 11
_diffrn_reflns_limit_k_min -13
_diffrn_reflns_limit_l_max 16
_diffrn_reflns_limit_l_min -16
_diffrn_reflns_number 9414
_diffrn_reflns_point_group_measured_fraction_full 0.964
_diffrn_reflns_point_group_measured_fraction_max 0.962
_diffrn_reflns_theta_full 67.679
_diffrn_reflns_theta_max 68.166
_diffrn_reflns_theta_min 3.323
_diffrn_source_current 1.1
_diffrn_source_power 0.05500000000000001
_diffrn_source_voltage 50.0
_diffrn_standards_number 0
_exptl_absorpt_coefficient_mu 7.053
_exptl_absorpt_correction_T_max 0.7531
_exptl_absorpt_correction_T_min 0.4961
_exptl_absorpt_correction_type multi-scan
_exptl_absorpt_process_details
;
SADABS-2016/2 (Bruker,2016/2) was used for absorption correction.
wR2(int) was 0.1164 before and 0.0801 after correction.
The Ratio of minimum to maximum transmission is 0.6587.
The \l/2 correction factor is Not present.
;
_exptl_crystal_colour 'clear light colourless'
_exptl_crystal_colour_lustre clear
_exptl_crystal_colour_modifier light
_exptl_crystal_colour_primary colourless
_exptl_crystal_density_diffrn 1.724
_exptl_crystal_description plate
_exptl_crystal_F_000 368
_exptl_crystal_size_max 0.324
_exptl_crystal_size_mid 0.126
_exptl_crystal_size_min 0.03
_refine_diff_density_max 1.021
_refine_diff_density_min -0.492
_refine_diff_density_rms 0.105
_refine_ls_abs_structure_details
;
 Refined as an inversion twin.
;
_refine_ls_abs_structure_Flack 0.09(4)
_refine_ls_extinction_method none
_refine_ls_goodness_of_fit_ref 1.056
_refine_ls_hydrogen_treatment mixed
_refine_ls_matrix_type full
_refine_ls_number_parameters 169
_refine_ls_number_reflns 2522
_refine_ls_number_restraints 1
_refine_ls_restrained_S_all 1.056
_refine_ls_R_factor_all 0.0345
_refine_ls_R_factor_gt 0.0331
_refine_ls_shift/su_max 0.001
_refine_ls_shift/su_mean 0.000
_refine_ls_structure_factor_coef Fsqd
_refine_ls_weighting_details 'w=1/[\s^2^(Fo^2^)+(0.0551P)^2^+0.4044P] where P=(Fo^2^+2Fc^2^)/3'
_refine_ls_weighting_scheme calc
_refine_ls_wR_factor_gt 0.0859
_refine_ls_wR_factor_ref 0.0870
_reflns_Friedel_coverage 0.824
_reflns_Friedel_fraction_full 0.924
_reflns_Friedel_fraction_max 0.920
_reflns_number_gt 2454
_reflns_number_total 2522
_reflns_threshold_expression 'I > 2\s(I)'
_cod_data_source_file d5sc10233b2.cif
_cod_data_source_block cu_ncsu_pn76_0m_a
_cod_depositor_comments 'Adding full bibliography for 1577074--1577076.cif.'
_cod_database_code 1577076
_shelx_shelxl_version_number 2019/1
_shelx_space_group_comment
;
The symmetry employed for this shelxl refinement is uniquely defined
by the following loop, which should always be used as a source of
symmetry information in preference to the above space-group names.
They are only intended as comments.
;
_shelx_estimated_absorpt_t_max 0.816
_shelx_estimated_absorpt_t_min 0.208
_olex2_refinement_description
;
1. Twinned data refinement
 Scales: 0.91(4)
 0.09(4)
2. Fixed Uiso
 At 1.2 times of:
  All C(H) groups, All C(H,H) groups
 At 1.5 times of:
  All C(H,H,H) groups, All N(H) groups
3.a Ternary CH refined with riding coordinates:
 C8(H8), C9(H9)
3.b Secondary CH2 refined with riding coordinates:
 C13(H13A,H13B)
3.c Aromatic/amide H refined with riding coordinates:
 C2(H2), C4(H4), C6(H6)
3.d Idealised Me refined as rotating group:
 C12(H12A,H12B,H12C), C14(H14A,H14B,H14C)
3.e :
 C11(H11)
;
_olex2_submission_special_instructions 'No special instructions were received'

loop_
_space_group_symop_operation_xyz
'x, y, z'
'-x, y+1/2, -z'

loop_
_atom_site_label
_atom_site_type_symbol
_atom_site_fract_x
_atom_site_fract_y
_atom_site_fract_z
_atom_site_U_iso_or_equiv
_atom_site_adp_type
_atom_site_occupancy
_atom_site_site_symmetry_order
_atom_site_calc_flag
_atom_site_refinement_flags_posn
_atom_site_refinement_flags_adp
_atom_site_refinement_flags_occupancy
_atom_site_disorder_assembly
_atom_site_disorder_group
C1 C 0.6826(13) 0.5135(6) 0.6788(5) 0.0244(13) Uani 1 1 d . . . . .
C2 C 0.8644(12) 0.4293(6) 0.7245(5) 0.0253(12) Uani 1 1 d . . . . .
H2 H 0.976797 0.380397 0.684932 0.030 Uiso 1 1 calc R U . . .
C3 C 0.8770(13) 0.4189(6) 0.8276(5) 0.0270(13) Uani 1 1 d . . . . .
C4 C 0.7249(14) 0.4913(7) 0.8888(5) 0.0287(13) Uani 1 1 d . . . . .
H4 H 0.738424 0.483752 0.959924 0.034 Uiso 1 1 calc R U . . .
C5 C 0.5519(12) 0.5755(6) 0.8410(5) 0.0274(13) Uani 1 1 d . . . . .
C6 C 0.5280(13) 0.5888(6) 0.7378(5) 0.0260(13) Uani 1 1 d . . . . .
H6 H 0.408775 0.647900 0.707699 0.031 Uiso 1 1 calc R U . . .
C7 C 0.4606(12) 0.5520(6) 0.5103(5) 0.0228(12) Uani 1 1 d . . . . .
C8 C 0.5267(13) 0.5636(6) 0.4007(5) 0.0244(12) Uani 1 1 d . . . . .
H8 H 0.692091 0.513615 0.389021 0.029 Uiso 1 1 calc R U . . .
C9 C 0.2905(13) 0.5195(6) 0.3286(5) 0.0239(12) Uani 1 1 d . . . . .
H9 H 0.144067 0.582676 0.327075 0.029 Uiso 1 1 calc R U . . .
C10 C 0.1734(14) 0.4044(6) 0.3637(5) 0.0268(13) Uani 1 1 d . . . . .
C11 C 0.0692(13) 0.3123(7) 0.3877(5) 0.0310(14) Uani 1 1 d . . . . .
H11 H -0.014197 0.238588 0.406993 0.037 Uiso 1 1 calc R U . . .
C12 C 0.5935(15) 0.6980(7) 0.3816(5) 0.0333(15) Uani 1 1 d . . . . .
H12A H 0.622293 0.710005 0.310074 0.050 Uiso 1 1 calc R U . . .
H12B H 0.759233 0.720584 0.421473 0.050 Uiso 1 1 calc R U . . .
H12C H 0.441537 0.748900 0.401273 0.050 Uiso 1 1 calc R U . . .
C13 C 0.3852(15) 0.5041(7) 0.2206(5) 0.0329(15) Uani 1 1 d . . . . .
H13A H 0.455387 0.582968 0.197226 0.039 Uiso 1 1 calc R U . . .
H13B H 0.537481 0.445040 0.221646 0.039 Uiso 1 1 calc R U . . .
C14 C 0.1584(17) 0.4600(8) 0.1451(5) 0.0367(16) Uani 1 1 d . . . . .
H14A H 0.232108 0.450664 0.078618 0.055 Uiso 1 1 calc R U . . .
H14B H 0.010044 0.519660 0.141358 0.055 Uiso 1 1 calc R U . . .
H14C H 0.088440 0.381585 0.167372 0.055 Uiso 1 1 calc R U . . .
Br1 Br 1.11321(13) 0.30047(5) 0.88887(5) 0.0298(2) Uani 1 1 d . . . . .
Br2 Br 0.34544(13) 0.67903(6) 0.92235(5) 0.0308(2) Uani 1 1 d . . . . .
N1 N 0.6766(11) 0.5216(5) 0.5727(4) 0.0247(11) Uani 1 1 d . . . . .
H1 H 0.83(2) 0.520(9) 0.543(7) 0.037 Uiso 1 1 d . U . . .
O1 O 0.2314(9) 0.5735(5) 0.5404(3) 0.0274(9) Uani 1 1 d . . . . .

loop_
_atom_site_aniso_label
_atom_site_aniso_U_11
_atom_site_aniso_U_22
_atom_site_aniso_U_33
_atom_site_aniso_U_23
_atom_site_aniso_U_13
_atom_site_aniso_U_12
C1 0.024(3) 0.016(3) 0.033(3) -0.002(2) 0.002(2) -0.004(2)
C2 0.025(3) 0.021(3) 0.030(3) 0.000(2) 0.003(2) -0.003(3)
C3 0.029(3) 0.016(3) 0.036(3) 0.000(3) 0.002(2) -0.001(2)
C4 0.034(3) 0.024(3) 0.029(3) -0.004(3) 0.003(3) -0.005(2)
C5 0.024(3) 0.027(4) 0.031(3) -0.001(3) 0.003(2) -0.008(2)
C6 0.023(3) 0.024(3) 0.031(3) -0.001(2) 0.005(2) 0.001(2)
C7 0.020(3) 0.014(3) 0.034(3) -0.002(2) 0.000(2) 0.000(2)
C8 0.027(3) 0.017(3) 0.029(3) 0.003(2) 0.001(2) -0.001(2)
C9 0.027(3) 0.018(3) 0.027(3) 0.002(2) 0.001(2) 0.000(2)
C10 0.032(3) 0.024(4) 0.025(3) -0.003(2) 0.000(2) 0.005(3)
C11 0.037(3) 0.019(4) 0.037(3) 0.006(3) 0.003(3) -0.002(3)
C12 0.042(4) 0.028(4) 0.031(3) 0.004(3) 0.003(3) -0.007(3)
C13 0.033(3) 0.035(4) 0.031(3) -0.006(3) 0.003(3) -0.007(3)
C14 0.043(4) 0.038(4) 0.028(3) 0.000(3) -0.005(3) -0.004(3)
Br1 0.0360(4) 0.0221(3) 0.0314(3) 0.0032(3) 0.0016(2) 0.0039(3)
Br2 0.0355(4) 0.0249(4) 0.0323(3) -0.0059(2) 0.0060(2) 0.0017(3)
N1 0.025(3) 0.019(3) 0.030(3) -0.0002(19) 0.005(2) 0.0015(19)
O1 0.024(2) 0.028(2) 0.031(2) -0.0034(18) 0.0044(17) 0.0038(18)

loop_
_atom_type_symbol
_atom_type_description
_atom_type_scat_dispersion_real
_atom_type_scat_dispersion_imag
_atom_type_scat_source
C C 0.0181 0.0091 'International Tables Vol C Tables 4.2.6.8 and 6.1.1.4'
H H 0.0000 0.0000 'International Tables Vol C Tables 4.2.6.8 and 6.1.1.4'
Br Br -0.6763 1.2805 'International Tables Vol C Tables 4.2.6.8 and 6.1.1.4'
N N 0.0311 0.0180 'International Tables Vol C Tables 4.2.6.8 and 6.1.1.4'
O O 0.0492 0.0322 'International Tables Vol C Tables 4.2.6.8 and 6.1.1.4'

loop_
_geom_angle_atom_site_label_1
_geom_angle_atom_site_label_2
_geom_angle_atom_site_label_3
_geom_angle
_geom_angle_site_symmetry_1
_geom_angle_site_symmetry_3
_geom_angle_publ_flag
C2 C1 N1 117.0(6) . . ?
C6 C1 C2 120.1(6) . . ?
C6 C1 N1 122.9(6) . . ?
C1 C2 H2 120.6 . . ?
C3 C2 C1 118.8(6) . . ?
C3 C2 H2 120.6 . . ?
C2 C3 C4 122.8(6) . . ?
C2 C3 Br1 118.7(5) . . ?
C4 C3 Br1 118.5(5) . . ?
C3 C4 H4 121.6 . . ?
C3 C4 C5 116.8(6) . . ?
C5 C4 H4 121.6 . . ?
C4 C5 Br2 118.1(5) . . ?
C6 C5 C4 123.0(6) . . ?
C6 C5 Br2 118.9(5) . . ?
C1 C6 H6 120.7 . . ?
C5 C6 C1 118.6(6) . . ?
C5 C6 H6 120.7 . . ?
N1 C7 C8 114.2(5) . . ?
O1 C7 C8 122.7(6) . . ?
O1 C7 N1 123.1(6) . . ?
C7 C8 H8 108.7 . . ?
C7 C8 C9 112.3(5) . . ?
C7 C8 C12 107.3(5) . . ?
C9 C8 H8 108.7 . . ?
C12 C8 H8 108.7 . . ?
C12 C8 C9 111.1(5) . . ?
C8 C9 H9 108.1 . . ?
C10 C9 C8 111.4(5) . . ?
C10 C9 H9 108.1 . . ?
C10 C9 C13 110.0(6) . . ?
C13 C9 C8 111.1(5) . . ?
C13 C9 H9 108.1 . . ?
C11 C10 C9 176.5(7) . . ?
C10 C11 H11 180.0 . . ?
C8 C12 H12A 109.5 . . ?
C8 C12 H12B 109.5 . . ?
C8 C12 H12C 109.5 . . ?
H12A C12 H12B 109.5 . . ?
H12A C12 H12C 109.5 . . ?
H12B C12 H12C 109.5 . . ?
C9 C13 H13A 108.9 . . ?
C9 C13 H13B 108.9 . . ?
H13A C13 H13B 107.7 . . ?
C14 C13 C9 113.5(6) . . ?
C14 C13 H13A 108.9 . . ?
C14 C13 H13B 108.9 . . ?
C13 C14 H14A 109.5 . . ?
C13 C14 H14B 109.5 . . ?
C13 C14 H14C 109.5 . . ?
H14A C14 H14B 109.5 . . ?
H14A C14 H14C 109.5 . . ?
H14B C14 H14C 109.5 . . ?
C1 N1 H1 118(6) . . ?
C7 N1 C1 127.0(6) . . ?
C7 N1 H1 114(6) . . ?

loop_
_geom_bond_atom_site_label_1
_geom_bond_atom_site_label_2
_geom_bond_distance
_geom_bond_site_symmetry_2
_geom_bond_publ_flag
C1 C2 1.403(10) . ?
C1 C6 1.394(9) . ?
C1 N1 1.415(9) . ?
C2 H2 0.9500 . ?
C2 C3 1.376(10) . ?
C3 C4 1.387(10) . ?
C3 Br1 1.900(7) . ?
C4 H4 0.9500 . ?
C4 C5 1.388(10) . ?
C5 C6 1.381(9) . ?
C5 Br2 1.901(7) . ?
C6 H6 0.9500 . ?
C7 C8 1.518(9) . ?
C7 N1 1.354(9) . ?
C7 O1 1.237(8) . ?
C8 H8 1.0000 . ?
C8 C9 1.545(9) . ?
C8 C12 1.538(10) . ?
C9 H9 1.0000 . ?
C9 C10 1.477(9) . ?
C9 C13 1.544(9) . ?
C10 C11 1.187(11) . ?
C11 H11 0.9500 . ?
C12 H12A 0.9800 . ?
C12 H12B 0.9800 . ?
C12 H12C 0.9800 . ?
C13 H13A 0.9900 . ?
C13 H13B 0.9900 . ?
C13 C14 1.539(10) . ?
C14 H14A 0.9800 . ?
C14 H14B 0.9800 . ?
C14 H14C 0.9800 . ?
N1 H1 0.89(10) . ?

loop_
_geom_torsion_atom_site_label_1
_geom_torsion_atom_site_label_2
_geom_torsion_atom_site_label_3
_geom_torsion_atom_site_label_4
_geom_torsion
_geom_torsion_site_symmetry_1
_geom_torsion_site_symmetry_2
_geom_torsion_site_symmetry_3
_geom_torsion_site_symmetry_4
_geom_torsion_publ_flag
C1 C2 C3 C4 -2.5(10) . . . . ?
C1 C2 C3 Br1 177.6(5) . . . . ?
C2 C1 C6 C5 -2.1(9) . . . . ?
C2 C1 N1 C7 150.0(6) . . . . ?
C2 C3 C4 C5 1.0(10) . . . . ?
C3 C4 C5 C6 -0.1(10) . . . . ?
C3 C4 C5 Br2 -178.7(5) . . . . ?
C4 C5 C6 C1 0.6(10) . . . . ?
C6 C1 C2 C3 3.0(10) . . . . ?
C6 C1 N1 C7 -33.3(10) . . . . ?
C7 C8 C9 C10 -43.8(7) . . . . ?
C7 C8 C9 C13 -166.8(6) . . . . ?
C8 C7 N1 C1 174.8(6) . . . . ?
C8 C9 C13 C14 179.9(6) . . . . ?
C10 C9 C13 C14 56.1(8) . . . . ?
C12 C8 C9 C10 -163.9(5) . . . . ?
C12 C8 C9 C13 73.0(7) . . . . ?
Br1 C3 C4 C5 -179.1(5) . . . . ?
Br2 C5 C6 C1 179.2(5) . . . . ?
N1 C1 C2 C3 179.8(6) . . . . ?
N1 C1 C6 C5 -178.7(6) . . . . ?
N1 C7 C8 C9 144.4(6) . . . . ?
N1 C7 C8 C12 -93.2(7) . . . . ?
O1 C7 C8 C9 -38.4(9) . . . . ?
O1 C7 C8 C12 83.9(8) . . . . ?
O1 C7 N1 C1 -2.4(10) . . . . ?

loop_
_twin_individual_id
_twin_individual_mass_fraction_refined
1 0.91(4)
2 0.09(4)
